data_7007215
loop_
_publ_author_name
'Zhao, Xiao-Li'
'Zhang, Lin-Ping'
'Mak, Thomas C. W.'

_publ_section_title
;
 Polyhedral C2@Agn cages distorted by ancillary pyridine N-oxide
 ligands in silver-acetylenediide complexes.
;
_journal_issue 25
_journal_name_full 'Dalton transactions (Cambridge, England : 2003)'
_journal_page_first 3141
_journal_page_last 3146
_journal_paper_doi 10.1039/b601767c
_journal_year 2006
_chemical_formula_sum 'C23 H14 Ag6 F12 N2 O10'
_chemical_formula_weight 1353.58
_chemical_name_systematic
;
?
;
_space_group_IT_number 2
_symmetry_cell_setting triclinic
_symmetry_space_group_name_Hall '-P 1'
_symmetry_space_group_name_H-M 'P -1'
_atom_sites_solution_hydrogens geom
_atom_sites_solution_primary direct
_atom_sites_solution_secondary difmap
_audit_creation_method SHELXL-97
_cell_angle_alpha 64.4030(10)
_cell_angle_beta 75.630(2)
_cell_angle_gamma 86.4470(10)
_cell_formula_units_Z 2
_cell_length_a 8.5495(6)
_cell_length_b 14.4966(11)
_cell_length_c 15.5723(11)
_cell_measurement_temperature 293(2)
_cell_volume 1683.9(2)
_computing_structure_refinement 'SHELXL-97 (Sheldrick, 1997)'
_computing_structure_solution 'SHELXS-97 (Sheldrick, 1990)'
_diffrn_ambient_temperature 293(2)
_diffrn_measured_fraction_theta_full 0.990
_diffrn_measured_fraction_theta_max 0.990
_diffrn_radiation_monochromator graphite
_diffrn_radiation_source 'fine-focus sealed tube'
_diffrn_radiation_type MoK\a
_diffrn_radiation_wavelength 0.71073
_diffrn_reflns_av_R_equivalents 0.0328
_diffrn_reflns_av_sigmaI/netI 0.0504
_diffrn_reflns_limit_h_max 10
_diffrn_reflns_limit_h_min -9
_diffrn_reflns_limit_k_max 17
_diffrn_reflns_limit_k_min -17
_diffrn_reflns_limit_l_max 19
_diffrn_reflns_limit_l_min -18
_diffrn_reflns_number 10263
_diffrn_reflns_theta_full 26.00
_diffrn_reflns_theta_max 26.00
_diffrn_reflns_theta_min 1.56
_exptl_absorpt_coefficient_mu 3.541
_exptl_absorpt_correction_T_max 1
_exptl_absorpt_correction_T_min 0.413061
_exptl_absorpt_correction_type multi-scan
_exptl_crystal_colour colorless
_exptl_crystal_density_diffrn 2.670
_exptl_crystal_density_method 'not measured'
_exptl_crystal_description block
_exptl_crystal_F_000 1272
_exptl_crystal_size_max 0.54
_exptl_crystal_size_mid 0.37
_exptl_crystal_size_min 0.22
_refine_diff_density_max 1.607
_refine_diff_density_min -0.977
_refine_diff_density_rms 0.207
_refine_ls_extinction_method none
_refine_ls_goodness_of_fit_ref 1.152
_refine_ls_hydrogen_treatment mixed
_refine_ls_matrix_type full
_refine_ls_number_parameters 478
_refine_ls_number_reflns 6555
_refine_ls_number_restraints 0
_refine_ls_restrained_S_all 1.152
_refine_ls_R_factor_all 0.0890
_refine_ls_R_factor_gt 0.0630
_refine_ls_shift/su_max 0.001
_refine_ls_shift/su_mean 0.000
_refine_ls_structure_factor_coef Fsqd
_refine_ls_weighting_details 'calc w=1/[\s^2^(Fo^2^)+(0.0639P)^2^+12.9929P] where P=(Fo^2^+2Fc^2^)/3'
_refine_ls_weighting_scheme calc
_refine_ls_wR_factor_gt 0.1410
_refine_ls_wR_factor_ref 0.1592
_reflns_number_gt 4817
_reflns_number_total 6555
_reflns_threshold_expression >2sigma(I)
_cod_data_source_file b601767c.txt
_cod_data_source_block compound3
_cod_original_sg_symbol_H-M P-1
_cod_database_code 7007215

loop_
_symmetry_equiv_pos_as_xyz
'x, y, z'
'-x, -y, -z'

loop_
_atom_site_label
_atom_site_type_symbol
_atom_site_fract_x
_atom_site_fract_y
_atom_site_fract_z
_atom_site_U_iso_or_equiv
_atom_site_adp_type
_atom_site_occupancy
_atom_site_symmetry_multiplicity
_atom_site_calc_flag
_atom_site_refinement_flags
_atom_site_disorder_assembly
_atom_site_disorder_group
Ag1 Ag 0.31893(11) 0.81598(7) 0.55555(7) 0.0465(2) Uani 1 1 d . . .
Ag2 Ag 0.04661(10) 0.90135(7) 0.67486(6) 0.0464(2) Uani 1 1 d . . .
Ag3 Ag 0.04924(12) 1.11371(7) 0.54084(8) 0.0578(3) Uani 1 1 d . . .
Ag4 Ag 0.31455(11) 1.17184(7) 0.35848(7) 0.0451(2) Uani 1 1 d . . .
Ag5 Ag 0.57304(9) 0.99008(7) 0.41242(6) 0.0372(2) Uani 1 1 d . . .
Ag6 Ag 0.33614(10) 0.97751(8) 0.32277(7) 0.0466(3) Uani 1 1 d . . .
C1 C 0.2001(12) 0.9860(8) 0.5338(7) 0.036(2) Uani 1 1 d . . .
C2 C 0.2950(12) 0.9991(8) 0.4547(7) 0.036(2) Uani 1 1 d . . .
O1 O 0.4663(10) 0.7134(7) 0.4931(7) 0.061(2) Uani 1 1 d . . .
O2 O 0.6793(11) 0.8084(7) 0.4657(8) 0.070(3) Uani 1 1 d . . .
C3 C 0.6105(14) 0.7347(9) 0.4686(9) 0.042(3) Uani 1 1 d . . .
C4 C 0.7231(16) 0.6629(11) 0.4367(11) 0.057(3) Uani 1 1 d . . .
F11 F 0.8225(16) 0.6243(11) 0.4905(12) 0.149(6) Uani 1 1 d . . .
F12 F 0.8121(16) 0.7101(10) 0.3467(9) 0.136(5) Uani 1 1 d . . .
F13 F 0.6478(12) 0.5879(8) 0.4377(10) 0.113(4) Uani 1 1 d . . .
O3 O 0.7198(11) 1.0238(8) 0.2539(7) 0.066(3) Uani 1 1 d . . .
O4 O 0.5402(10) 0.9685(8) 0.2024(6) 0.058(2) Uani 1 1 d . . .
C5 C 0.6724(14) 0.9995(9) 0.1975(8) 0.044(3) Uani 1 1 d . . .
C6 C 0.8046(19) 1.0063(15) 0.1074(11) 0.072(4) Uani 1 1 d . . .
F21 F 0.9322(14) 1.0619(12) 0.0912(9) 0.157(7) Uani 1 1 d . . .
F22 F 0.7531(15) 1.0397(10) 0.0281(6) 0.120(4) Uani 1 1 d . . .
F23 F 0.8586(13) 0.9175(10) 0.1173(8) 0.110(4) Uani 1 1 d . . .
O5 O 0.0434(9) 0.7417(6) 0.5697(6) 0.0468(19) Uani 1 1 d . . .
O6 O -0.1829(10) 0.6799(6) 0.6894(7) 0.057(2) Uani 1 1 d . . .
C7 C -0.0412(13) 0.6767(8) 0.6466(9) 0.040(3) Uani 1 1 d . . .
C8 C 0.0403(16) 0.5763(10) 0.6940(12) 0.064(4) Uani 1 1 d . . .
F31 F 0.0103(15) 0.5114(7) 0.6620(10) 0.123(4) Uani 1 1 d . . .
F32 F 0.1949(11) 0.5879(7) 0.6767(10) 0.123(5) Uani 1 1 d . . .
F33 F -0.0163(14) 0.5292(8) 0.7901(9) 0.128(5) Uani 1 1 d . . .
O7 O 0.1487(11) 0.7460(7) 0.7806(7) 0.071(3) Uani 1 1 d . . .
O8 O 0.4081(11) 0.7625(8) 0.7057(7) 0.065(3) Uani 1 1 d . . .
C9 C 0.2912(15) 0.7375(9) 0.7791(9) 0.048(3) Uani 1 1 d . . .
C10 C 0.336(2) 0.6919(15) 0.8758(11) 0.079(5) Uani 1 1 d . . .
F41 F 0.448(3) 0.6294(17) 0.8838(13) 0.230(11) Uani 1 1 d . . .
F42 F 0.231(2) 0.636(2) 0.9453(10) 0.278(16) Uani 1 1 d . . .
F43 F 0.388(3) 0.7520(12) 0.9012(12) 0.207(10) Uani 1 1 d . . .
O9 O -0.2029(9) 0.8628(6) 0.7721(6) 0.048(2) Uani 1 1 d . . .
O10 O -0.8714(10) 0.8849(6) 1.3162(6) 0.052(2) Uani 1 1 d . . .
N1 N -0.2308(10) 0.8090(7) 0.8710(6) 0.038(2) Uani 1 1 d . . .
N2 N -0.8208(11) 0.8078(8) 1.2945(7) 0.043(2) Uani 1 1 d . . .
C11 C -0.3039(14) 0.8569(9) 0.9261(8) 0.044(3) Uani 1 1 d . . .
H11A H -0.3320 0.9244 0.8965 0.053 Uiso 1 1 calc R . .
C12 C -0.3369(16) 0.8047(9) 1.0271(9) 0.050(3) Uani 1 1 d . . .
H12A H -0.3879 0.8374 1.0656 0.060 Uiso 1 1 calc R . .
C13 C -0.2948(13) 0.7032(9) 1.0723(8) 0.045(3) Uani 1 1 d . . .
C14 C -0.2264(16) 0.6586(10) 1.0118(10) 0.061(4) Uani 1 1 d . . .
H14A H -0.2002 0.5904 1.0393 0.073 Uiso 1 1 calc R . .
C15 C -0.1950(15) 0.7115(9) 0.9112(10) 0.054(3) Uani 1 1 d . . .
H15A H -0.1490 0.6790 0.8715 0.065 Uiso 1 1 calc R . .
C16 C -0.3255(16) 0.6461(10) 1.1814(9) 0.056(3) Uani 1 1 d . . .
H16A H -0.3677 0.6925 1.2105 0.067 Uiso 1 1 calc R . .
H16B H -0.2235 0.6235 1.1983 0.067 Uiso 1 1 calc R . .
C17 C -0.4431(15) 0.5536(9) 1.2259(9) 0.051(3) Uani 1 1 d . . .
H17A H -0.3963 0.5052 1.2001 0.061 Uiso 1 1 calc R . .
H17B H -0.4538 0.5207 1.2963 0.061 Uiso 1 1 calc R . .
C18 C -0.6097(15) 0.5746(10) 1.2081(10) 0.056(3) Uani 1 1 d . . .
H18A H -0.6763 0.5114 1.2441 0.067 Uiso 1 1 calc R . .
H18B H -0.6019 0.5968 1.1388 0.067 Uiso 1 1 calc R . .
C19 C -0.6931(13) 0.6557(9) 1.2387(8) 0.042(3) Uani 1 1 d . . .
C20 C -0.7521(16) 0.7411(10) 1.1767(10) 0.054(3) Uani 1 1 d . . .
H20A H -0.7507 0.7484 1.1142 0.065 Uiso 1 1 calc R . .
C21 C -0.8137(16) 0.8170(10) 1.2041(10) 0.058(3) Uani 1 1 d . . .
H21A H -0.8507 0.8752 1.1595 0.069 Uiso 1 1 calc R . .
C22 C -0.7726(14) 0.7239(10) 1.3582(9) 0.049(3) Uani 1 1 d . . .
H22A H -0.7821 0.7163 1.4217 0.059 Uiso 1 1 calc R . .
C23 C -0.7085(15) 0.6471(10) 1.3324(9) 0.056(3) Uani 1 1 d . . .
H23A H -0.6750 0.5887 1.3788 0.068 Uiso 1 1 calc R . .

loop_
_atom_site_aniso_label
_atom_site_aniso_U_11
_atom_site_aniso_U_22
_atom_site_aniso_U_33
_atom_site_aniso_U_23
_atom_site_aniso_U_13
_atom_site_aniso_U_12
Ag1 0.0368(5) 0.0392(5) 0.0561(6) -0.0187(4) -0.0029(4) 0.0052(4)
Ag2 0.0372(5) 0.0495(5) 0.0346(5) -0.0097(4) 0.0064(4) 0.0004(4)
Ag3 0.0430(5) 0.0465(5) 0.0649(6) -0.0167(5) 0.0015(4) 0.0181(4)
Ag4 0.0442(5) 0.0380(5) 0.0454(5) -0.0135(4) -0.0074(4) 0.0070(4)
Ag5 0.0232(4) 0.0608(5) 0.0326(4) -0.0254(4) -0.0053(3) 0.0021(3)
Ag6 0.0364(5) 0.0732(6) 0.0438(5) -0.0367(5) -0.0131(4) 0.0089(4)
C1 0.034(6) 0.053(7) 0.026(5) -0.022(5) -0.007(4) 0.006(5)
C2 0.030(6) 0.036(6) 0.034(6) -0.007(5) -0.011(4) 0.006(4)
O1 0.035(5) 0.064(6) 0.093(7) -0.045(5) -0.006(4) -0.003(4)
O2 0.048(5) 0.063(6) 0.119(9) -0.057(6) -0.021(5) 0.006(4)
C3 0.036(6) 0.054(7) 0.056(7) -0.032(6) -0.029(5) 0.011(5)
C4 0.040(7) 0.062(8) 0.081(10) -0.040(8) -0.022(7) 0.012(6)
F11 0.144(11) 0.171(12) 0.241(16) -0.157(13) -0.134(12) 0.118(10)
F12 0.127(10) 0.137(10) 0.122(10) -0.078(9) 0.050(8) -0.013(8)
F13 0.075(7) 0.100(7) 0.212(13) -0.120(9) -0.017(7) 0.009(5)
O3 0.046(5) 0.108(8) 0.052(5) -0.045(6) -0.002(4) -0.008(5)
O4 0.038(5) 0.095(7) 0.057(5) -0.049(5) -0.011(4) 0.010(5)
C5 0.033(6) 0.056(7) 0.035(6) -0.016(6) 0.000(5) 0.007(5)
C6 0.063(10) 0.118(14) 0.046(8) -0.052(9) 0.000(7) 0.007(9)
F21 0.096(8) 0.264(16) 0.135(10) -0.146(11) 0.074(8) -0.108(10)
F22 0.128(9) 0.172(11) 0.035(5) -0.031(6) -0.008(5) 0.035(8)
F23 0.096(8) 0.154(10) 0.095(7) -0.083(8) -0.006(6) 0.050(7)
O5 0.034(4) 0.045(5) 0.052(5) -0.013(4) -0.012(4) 0.008(4)
O6 0.036(5) 0.049(5) 0.065(6) -0.012(4) -0.003(4) 0.003(4)
C7 0.033(6) 0.028(5) 0.055(7) -0.013(5) -0.012(5) 0.002(4)
C8 0.044(8) 0.046(8) 0.081(11) -0.014(8) -0.004(7) 0.009(6)
F31 0.140(10) 0.060(6) 0.195(13) -0.071(8) -0.066(9) 0.049(6)
F32 0.045(5) 0.067(6) 0.199(12) 0.003(7) -0.046(6) 0.013(4)
F33 0.112(9) 0.088(7) 0.105(8) 0.020(6) -0.015(7) 0.039(6)
O7 0.046(6) 0.066(6) 0.074(7) -0.005(5) -0.015(5) 0.004(5)
O8 0.043(5) 0.085(7) 0.053(5) -0.023(5) 0.001(4) -0.002(5)
C9 0.041(7) 0.037(6) 0.055(8) -0.007(6) -0.014(6) 0.000(5)
C10 0.077(11) 0.085(12) 0.051(9) -0.010(9) -0.014(8) 0.015(9)
F41 0.35(3) 0.24(2) 0.164(16) -0.098(15) -0.19(2) 0.18(2)
F42 0.145(14) 0.46(4) 0.068(9) 0.055(14) -0.037(9) -0.125(19)
F43 0.41(3) 0.125(11) 0.149(13) -0.054(10) -0.191(18) 0.008(15)
O9 0.029(4) 0.064(5) 0.039(4) -0.015(4) 0.001(3) 0.000(4)
O10 0.042(5) 0.055(5) 0.057(5) -0.029(4) 0.000(4) 0.005(4)
N1 0.028(5) 0.045(5) 0.030(5) -0.008(4) 0.000(4) -0.007(4)
N2 0.028(5) 0.056(6) 0.049(6) -0.030(5) 0.000(4) 0.001(4)
C11 0.042(6) 0.041(6) 0.041(6) -0.011(5) -0.009(5) 0.003(5)
C12 0.063(8) 0.050(7) 0.045(7) -0.027(6) -0.017(6) 0.004(6)
C13 0.022(5) 0.059(7) 0.044(7) -0.015(6) -0.003(5) -0.001(5)
C14 0.058(8) 0.041(7) 0.058(8) -0.010(6) 0.003(6) 0.014(6)
C15 0.055(8) 0.045(7) 0.055(8) -0.024(6) 0.002(6) 0.017(6)
C16 0.054(8) 0.067(8) 0.044(7) -0.020(6) -0.020(6) 0.012(6)
C17 0.054(8) 0.043(7) 0.037(6) -0.008(5) 0.000(5) 0.013(6)
C18 0.050(8) 0.051(7) 0.057(8) -0.020(6) 0.000(6) -0.003(6)
C19 0.034(6) 0.048(7) 0.034(6) -0.010(5) -0.004(5) -0.001(5)
C20 0.059(8) 0.061(8) 0.048(7) -0.031(7) -0.013(6) 0.017(6)
C21 0.060(8) 0.057(8) 0.052(8) -0.018(7) -0.018(6) 0.012(6)
C22 0.043(7) 0.073(9) 0.038(6) -0.031(6) -0.010(5) 0.013(6)
C23 0.050(7) 0.060(8) 0.044(7) -0.011(6) -0.007(6) 0.009(6)

loop_
_atom_type_symbol
_atom_type_description
_atom_type_scat_dispersion_real
_atom_type_scat_dispersion_imag
_atom_type_scat_source
C C 0.0033 0.0016 'International Tables Vol C Tables 4.2.6.8 and 6.1.1.4'
H H 0.0000 0.0000 'International Tables Vol C Tables 4.2.6.8 and 6.1.1.4'
N N 0.0061 0.0033 'International Tables Vol C Tables 4.2.6.8 and 6.1.1.4'
O O 0.0106 0.0060 'International Tables Vol C Tables 4.2.6.8 and 6.1.1.4'
F F 0.0171 0.0103 'International Tables Vol C Tables 4.2.6.8 and 6.1.1.4'
Ag Ag -0.8971 1.1015 'International Tables Vol C Tables 4.2.6.8 and 6.1.1.4'

loop_
_geom_angle_atom_site_label_1
_geom_angle_atom_site_label_2
_geom_angle_atom_site_label_3
_geom_angle
_geom_angle_site_symmetry_1
_geom_angle_site_symmetry_3
_geom_angle_publ_flag
O1 Ag1 O8 99.6(4) . . ?
O1 Ag1 C2 122.5(4) . . ?
O8 Ag1 C2 119.7(4) . . ?
O1 Ag1 C1 151.0(3) . . ?
O8 Ag1 C1 102.8(3) . . ?
C2 Ag1 C1 28.7(3) . . ?
O1 Ag1 O5 94.9(3) . . ?
O8 Ag1 O5 117.4(3) . . ?
C2 Ag1 O5 101.0(3) . . ?
C1 Ag1 O5 90.8(3) . . ?
O1 Ag1 Ag5 87.5(2) . . ?
O8 Ag1 Ag5 100.5(2) . . ?
C2 Ag1 Ag5 47.8(2) . . ?
C1 Ag1 Ag5 70.6(2) . . ?
O5 Ag1 Ag5 140.90(18) . . ?
O1 Ag1 Ag2 163.4(2) . . ?
O8 Ag1 Ag2 79.4(2) . . ?
C2 Ag1 Ag2 70.7(2) . . ?
C1 Ag1 Ag2 42.2(2) . . ?
O5 Ag1 Ag2 71.41(18) . . ?
Ag5 Ag1 Ag2 108.99(3) . . ?
O1 Ag1 Ag5 131.5(2) . 2_676 ?
O8 Ag1 Ag5 67.2(2) . 2_676 ?
C2 Ag1 Ag5 52.7(3) . 2_676 ?
C1 Ag1 Ag5 46.4(2) . 2_676 ?
O5 Ag1 Ag5 133.15(18) . 2_676 ?
Ag5 Ag1 Ag5 52.79(3) . 2_676 ?
Ag2 Ag1 Ag5 63.63(3) . 2_676 ?
O1 Ag1 Ag6 85.6(3) . . ?
O8 Ag1 Ag6 151.4(2) . . ?
C2 Ag1 Ag6 40.2(3) . . ?
C1 Ag1 Ag6 65.9(2) . . ?
O5 Ag1 Ag6 89.87(18) . . ?
Ag5 Ag1 Ag6 51.33(3) . . ?
Ag2 Ag1 Ag6 103.26(3) . . ?
Ag5 Ag1 Ag6 88.11(3) 2_676 . ?
C1 Ag2 O9 148.5(4) . . ?
C1 Ag2 O7 116.5(4) . . ?
O9 Ag2 O7 92.7(3) . . ?
C1 Ag2 Ag3 49.9(3) . . ?
O9 Ag2 Ag3 105.4(2) . . ?
O7 Ag2 Ag3 157.6(2) . . ?
C1 Ag2 Ag1 53.0(3) . . ?
O9 Ag2 Ag1 141.8(2) . . ?
O7 Ag2 Ag1 68.0(3) . . ?
Ag3 Ag2 Ag1 102.84(3) . . ?
C1 Ag3 O5 136.4(3) . 2_576 ?
C1 Ag3 O10 126.1(3) . 2_477 ?
O5 Ag3 O10 96.0(3) 2_576 2_477 ?
C1 Ag3 Ag2 47.0(3) . . ?
O5 Ag3 Ag2 156.7(2) 2_576 . ?
O10 Ag3 Ag2 80.2(2) 2_477 . ?
C1 Ag3 Ag4 65.5(3) . . ?
O5 Ag3 Ag4 77.4(2) 2_576 . ?
O10 Ag3 Ag4 161.9(2) 2_477 . ?
Ag2 Ag3 Ag4 112.48(4) . . ?
O6 Ag4 C2 146.7(3) 2_576 . ?
O6 Ag4 O8 100.8(3) 2_576 2_676 ?
C2 Ag4 O8 111.7(4) . 2_676 ?
O6 Ag4 Ag3 82.2(2) 2_576 . ?
C2 Ag4 Ag3 68.3(3) . . ?
O8 Ag4 Ag3 140.1(2) 2_676 . ?
O6 Ag4 Ag6 136.8(3) 2_576 . ?
C2 Ag4 Ag6 44.2(3) . . ?
O8 Ag4 Ag6 101.4(2) 2_676 . ?
Ag3 Ag4 Ag6 102.87(4) . . ?
O6 Ag4 Ag5 167.8(2) 2_576 . ?
C2 Ag4 Ag5 44.7(3) . . ?
O8 Ag4 Ag5 67.2(2) 2_676 . ?
Ag3 Ag4 Ag5 105.41(3) . . ?
Ag6 Ag4 Ag5 51.68(3) . . ?
C2 Ag5 O3 123.1(4) . . ?
C2 Ag5 C1 137.4(4) . 2_676 ?
O3 Ag5 C1 95.2(3) . 2_676 ?
C2 Ag5 O2 115.9(3) . . ?
O3 Ag5 O2 87.0(4) . . ?
C1 Ag5 O2 80.6(3) 2_676 . ?
C2 Ag5 C2 110.9(3) . 2_676 ?
O3 Ag5 C2 122.9(3) . 2_676 ?
C1 Ag5 C2 27.8(3) 2_676 2_676 ?
O2 Ag5 C2 85.3(3) . 2_676 ?
C2 Ag5 Ag6 48.8(3) . . ?
O3 Ag5 Ag6 77.1(2) . . ?
C1 Ag5 Ag6 171.8(2) 2_676 . ?
O2 Ag5 Ag6 101.3(2) . . ?
C2 Ag5 Ag6 159.6(2) 2_676 . ?
C2 Ag5 Ag5 61.1(3) . 2_676 ?
O3 Ag5 Ag5 162.8(3) . 2_676 ?
C1 Ag5 Ag5 76.9(2) 2_676 2_676 ?
O2 Ag5 Ag5 106.3(3) . 2_676 ?
C2 Ag5 Ag5 49.8(2) 2_676 2_676 ?
Ag6 Ag5 Ag5 109.86(4) . 2_676 ?
C2 Ag5 Ag1 51.9(3) . . ?
O3 Ag5 Ag1 129.4(3) . . ?
C1 Ag5 Ag1 118.6(3) 2_676 . ?
O2 Ag5 Ag1 65.0(2) . . ?
C2 Ag5 Ag1 97.2(2) 2_676 . ?
Ag6 Ag5 Ag1 69.02(3) . . ?
Ag5 Ag5 Ag1 67.30(4) 2_676 . ?
C2 Ag5 Ag1 99.3(3) . 2_676 ?
O3 Ag5 Ag1 103.3(3) . 2_676 ?
C1 Ag5 Ag1 49.8(3) 2_676 2_676 ?
O2 Ag5 Ag1 129.7(2) . 2_676 ?
C2 Ag5 Ag1 47.5(2) 2_676 2_676 ?
Ag6 Ag5 Ag1 128.98(4) . 2_676 ?
Ag5 Ag5 Ag1 59.91(3) 2_676 2_676 ?
Ag1 Ag5 Ag1 127.21(3) . 2_676 ?
C2 Ag5 Ag4 44.0(3) . . ?
O3 Ag5 Ag4 98.8(3) . . ?
C1 Ag5 Ag4 119.2(3) 2_676 . ?
O2 Ag5 Ag4 158.4(2) . . ?
C2 Ag5 Ag4 108.2(2) 2_676 . ?
Ag6 Ag5 Ag4 60.37(3) . . ?
Ag5 Ag5 Ag4 72.84(4) 2_676 . ?
Ag1 Ag5 Ag4 95.93(3) . . ?
Ag1 Ag5 Ag4 69.42(3) 2_676 . ?
C2 Ag6 O4 140.9(4) . . ?
C2 Ag6 O10 114.8(3) . 1_654 ?
O4 Ag6 O10 100.7(3) . 1_654 ?
C2 Ag6 O9 96.1(3) . 2_576 ?
O4 Ag6 O9 101.7(3) . 2_576 ?
O10 Ag6 O9 86.7(3) 1_654 2_576 ?
C2 Ag6 Ag5 54.1(3) . . ?
O4 Ag6 Ag5 87.0(2) . . ?
O10 Ag6 Ag5 150.3(2) 1_654 . ?
O9 Ag6 Ag5 120.1(2) 2_576 . ?
C2 Ag6 Ag4 47.8(3) . . ?
O4 Ag6 Ag4 119.2(3) . . ?
O10 Ag6 Ag4 128.53(19) 1_654 . ?
O9 Ag6 Ag4 56.1(2) 2_576 . ?
Ag5 Ag6 Ag4 67.95(3) . . ?
C2 Ag6 Ag1 47.6(3) . . ?
O4 Ag6 Ag1 119.1(2) . . ?
O10 Ag6 Ag1 92.1(2) 1_654 . ?
O9 Ag6 Ag1 138.58(17) 2_576 . ?
Ag5 Ag6 Ag1 59.65(3) . . ?
Ag4 Ag6 Ag1 94.97(3) . . ?
C2 C1 Ag2 156.4(9) . . ?
C2 C1 Ag3 118.6(8) . . ?
Ag2 C1 Ag3 83.0(3) . . ?
C2 C1 Ag5 87.9(7) . 2_676 ?
Ag2 C1 Ag5 97.2(4) . 2_676 ?
Ag3 C1 Ag5 102.0(4) . 2_676 ?
C2 C1 Ag1 72.8(7) . . ?
Ag2 C1 Ag1 84.8(4) . . ?
Ag3 C1 Ag1 167.1(5) . . ?
Ag5 C1 Ag1 83.7(3) 2_676 . ?
C1 C2 Ag6 146.6(9) . . ?
C1 C2 Ag4 105.9(8) . . ?
Ag6 C2 Ag4 88.0(4) . . ?
C1 C2 Ag5 131.3(8) . . ?
Ag6 C2 Ag5 77.0(3) . . ?
Ag4 C2 Ag5 91.2(4) . . ?
C1 C2 Ag1 78.5(7) . . ?
Ag6 C2 Ag1 92.3(4) . . ?
Ag4 C2 Ag1 171.2(5) . . ?
Ag5 C2 Ag1 80.2(3) . . ?
C1 C2 Ag5 64.3(7) . 2_676 ?
Ag6 C2 Ag5 146.1(5) . 2_676 ?
Ag4 C2 Ag5 95.1(4) . 2_676 ?
Ag5 C2 Ag5 69.1(3) . 2_676 ?
Ag1 C2 Ag5 79.8(3) . 2_676 ?
C3 O1 Ag1 113.0(7) . . ?
C3 O2 Ag5 124.8(8) . . ?
O1 C3 O2 127.7(11) . . ?
O1 C3 C4 117.5(10) . . ?
O2 C3 C4 114.8(11) . . ?
F11 C4 F13 107.2(14) . . ?
F11 C4 F12 105.7(14) . . ?
F13 C4 F12 105.3(13) . . ?
F11 C4 C3 112.1(12) . . ?
F13 C4 C3 113.6(11) . . ?
F12 C4 C3 112.4(12) . . ?
C5 O3 Ag5 124.2(8) . . ?
C5 O4 Ag6 115.4(7) . . ?
O4 C5 O3 130.9(11) . . ?
O4 C5 C6 114.6(12) . . ?
O3 C5 C6 114.4(11) . . ?
F22 C6 F23 104.0(13) . . ?
F22 C6 F21 109.2(16) . . ?
F23 C6 F21 104.7(15) . . ?
F22 C6 C5 112.9(13) . . ?
F23 C6 C5 112.4(14) . . ?
F21 C6 C5 112.9(12) . . ?
C7 O5 Ag3 125.4(7) . 2_576 ?
C7 O5 Ag1 124.2(7) . . ?
Ag3 O5 Ag1 99.1(3) 2_576 . ?
C7 O6 Ag4 120.9(7) . 2_576 ?
O5 C7 O6 129.5(10) . . ?
O5 C7 C8 114.9(10) . . ?
O6 C7 C8 115.6(10) . . ?
F32 C8 F31 107.9(13) . . ?
F32 C8 F33 107.4(15) . . ?
F31 C8 F33 104.7(13) . . ?
F32 C8 C7 113.4(11) . . ?
F31 C8 C7 110.1(13) . . ?
F33 C8 C7 112.9(11) . . ?
C9 O7 Ag2 122.1(8) . . ?
C9 O8 Ag4 143.7(9) . 2_676 ?
C9 O8 Ag1 111.4(8) . . ?
Ag4 O8 Ag1 101.3(3) 2_676 . ?
O7 C9 O8 127.8(13) . . ?
O7 C9 C10 117.6(13) . . ?
O8 C9 C10 114.6(12) . . ?
F42 C10 F43 107(2) . . ?
F42 C10 F41 98(2) . . ?
F43 C10 F41 101(2) . . ?
F42 C10 C9 114.6(17) . . ?
F43 C10 C9 117.1(15) . . ?
F41 C10 C9 116.1(16) . . ?
N1 O9 Ag2 122.0(6) . . ?
N1 O9 Ag6 127.7(6) . 2_576 ?
Ag2 O9 Ag6 98.8(3) . 2_576 ?
N2 O10 Ag6 113.6(6) . 1_456 ?
N2 O10 Ag3 130.6(7) . 2_477 ?
Ag6 O10 Ag3 93.5(3) 1_456 2_477 ?
C15 N1 C11 121.7(10) . . ?
C15 N1 O9 120.9(9) . . ?
C11 N1 O9 117.2(9) . . ?
C22 N2 O10 121.7(10) . . ?
C22 N2 C21 119.4(10) . . ?
O10 N2 C21 118.9(10) . . ?
N1 C11 C12 119.2(11) . . ?
C11 C12 C13 120.8(11) . . ?
C14 C13 C12 116.6(11) . . ?
C14 C13 C16 121.6(12) . . ?
C12 C13 C16 121.8(11) . . ?
C13 C14 C15 121.9(12) . . ?
N1 C15 C14 119.7(11) . . ?
C13 C16 C17 114.0(11) . . ?
C18 C17 C16 116.1(10) . . ?
C17 C18 C19 113.8(11) . . ?
C20 C19 C23 115.9(11) . . ?
C20 C19 C18 123.3(11) . . ?
C23 C19 C18 120.8(11) . . ?
C19 C20 C21 121.7(12) . . ?
N2 C21 C20 120.6(12) . . ?
N2 C22 C23 121.2(11) . . ?
C22 C23 C19 121.0(12) . . ?

loop_
_geom_bond_atom_site_label_1
_geom_bond_atom_site_label_2
_geom_bond_distance
_geom_bond_site_symmetry_2
_geom_bond_publ_flag
Ag1 O1 2.270(9) . ?
Ag1 O8 2.428(10) . ?
Ag1 C2 2.459(10) . ?
Ag1 C1 2.522(11) . ?
Ag1 O5 2.570(8) . ?
Ag1 Ag5 3.0778(12) . ?
Ag1 Ag2 3.1443(12) . ?
Ag1 Ag5 3.2816(13) 2_676 ?
Ag1 Ag6 3.3299(14) . ?
Ag2 C1 2.120(10) . ?
Ag2 O9 2.229(7) . ?
Ag2 O7 2.410(9) . ?
Ag2 Ag3 2.8753(13) . ?
Ag3 C1 2.216(11) . ?
Ag3 O5 2.310(8) 2_576 ?
Ag3 O10 2.371(8) 2_477 ?
Ag3 Ag4 2.9819(13) . ?
Ag4 O6 2.274(8) 2_576 ?
Ag4 C2 2.286(10) . ?
Ag4 O8 2.410(9) 2_676 ?
Ag4 Ag6 3.0850(13) . ?
Ag4 Ag5 3.2893(12) . ?
Ag5 C2 2.315(10) . ?
Ag5 O3 2.325(8) . ?
Ag5 C1 2.393(11) 2_676 ?
Ag5 O2 2.577(9) . ?
Ag5 C2 2.654(11) 2_676 ?
Ag5 Ag6 2.7845(12) . ?
Ag5 Ag5 2.8329(15) 2_676 ?
Ag5 Ag1 3.2816(13) 2_676 ?
Ag6 C2 2.150(11) . ?
Ag6 O4 2.266(8) . ?
Ag6 O10 2.338(9) 1_654 ?
Ag6 O9 2.528(8) 2_576 ?
C1 C2 1.238(14) . ?
C1 Ag5 2.393(10) 2_676 ?
C2 Ag5 2.654(11) 2_676 ?
O1 C3 1.213(13) . ?
O2 C3 1.230(14) . ?
C3 C4 1.530(17) . ?
C4 F11 1.276(17) . ?
C4 F13 1.290(15) . ?
C4 F12 1.310(17) . ?
O3 C5 1.233(15) . ?
O4 C5 1.214(14) . ?
C5 C6 1.536(16) . ?
C6 F22 1.297(18) . ?
C6 F23 1.299(19) . ?
C6 F21 1.304(18) . ?
O5 C7 1.235(13) . ?
O5 Ag3 2.310(8) 2_576 ?
O6 C7 1.238(13) . ?
O6 Ag4 2.274(8) 2_576 ?
C7 C8 1.533(17) . ?
C8 F32 1.288(16) . ?
C8 F31 1.303(18) . ?
C8 F33 1.319(18) . ?
O7 C9 1.212(14) . ?
O8 C9 1.248(15) . ?
O8 Ag4 2.410(9) 2_676 ?
C9 C10 1.50(2) . ?
C10 F42 1.22(2) . ?
C10 F43 1.24(2) . ?
C10 F41 1.27(2) . ?
O9 N1 1.358(11) . ?
O9 Ag6 2.528(8) 2_576 ?
O10 N2 1.321(12) . ?
O10 Ag6 2.338(9) 1_456 ?
O10 Ag3 2.371(8) 2_477 ?
N1 C15 1.328(14) . ?
N1 C11 1.341(14) . ?
N2 C22 1.315(15) . ?
N2 C21 1.342(16) . ?
C11 C12 1.380(16) . ?
C12 C13 1.398(17) . ?
C13 C14 1.362(17) . ?
C13 C16 1.494(16) . ?
C14 C15 1.376(18) . ?
C16 C17 1.519(18) . ?
C17 C18 1.506(18) . ?
C18 C19 1.526(17) . ?
C19 C20 1.361(17) . ?
C19 C23 1.383(17) . ?
C20 C21 1.374(17) . ?
C22 C23 1.379(18) . ?

loop_
_geom_torsion_atom_site_label_1
_geom_torsion_atom_site_label_2
_geom_torsion_atom_site_label_3
_geom_torsion_atom_site_label_4
_geom_torsion
_geom_torsion_site_symmetry_1
_geom_torsion_site_symmetry_2
_geom_torsion_site_symmetry_3
_geom_torsion_site_symmetry_4
_geom_torsion_publ_flag
O1 Ag1 Ag2 C1 -149.0(10) . . . . ?
O8 Ag1 Ag2 C1 123.0(4) . . . . ?
C2 Ag1 Ag2 C1 -3.9(4) . . . . ?
O5 Ag1 Ag2 C1 -113.2(4) . . . . ?
Ag5 Ag1 Ag2 C1 25.4(4) . . . . ?
Ag5 Ag1 Ag2 C1 53.3(4) 2_676 . . . ?
Ag6 Ag1 Ag2 C1 -27.9(4) . . . . ?
O1 Ag1 Ag2 O9 -8.7(10) . . . . ?
O8 Ag1 Ag2 O9 -96.7(4) . . . . ?
C2 Ag1 Ag2 O9 136.4(4) . . . . ?
C1 Ag1 Ag2 O9 140.3(5) . . . . ?
O5 Ag1 Ag2 O9 27.1(4) . . . . ?
Ag5 Ag1 Ag2 O9 165.7(3) . . . . ?
Ag5 Ag1 Ag2 O9 -166.5(3) 2_676 . . . ?
Ag6 Ag1 Ag2 O9 112.4(3) . . . . ?
O1 Ag1 Ag2 O7 55.7(10) . . . . ?
O8 Ag1 Ag2 O7 -32.3(4) . . . . ?
C2 Ag1 Ag2 O7 -159.1(4) . . . . ?
C1 Ag1 Ag2 O7 -155.2(4) . . . . ?
O5 Ag1 Ag2 O7 91.6(3) . . . . ?
Ag5 Ag1 Ag2 O7 -129.8(3) . . . . ?
Ag5 Ag1 Ag2 O7 -102.0(3) 2_676 . . . ?
Ag6 Ag1 Ag2 O7 176.9(3) . . . . ?
O1 Ag1 Ag2 Ag3 -145.7(9) . . . . ?
O8 Ag1 Ag2 Ag3 126.3(2) . . . . ?
C2 Ag1 Ag2 Ag3 -0.5(3) . . . . ?
C1 Ag1 Ag2 Ag3 3.4(4) . . . . ?
O5 Ag1 Ag2 Ag3 -109.82(19) . . . . ?
Ag5 Ag1 Ag2 Ag3 28.79(5) . . . . ?
Ag5 Ag1 Ag2 Ag3 56.60(4) 2_676 . . . ?
Ag6 Ag1 Ag2 Ag3 -24.50(5) . . . . ?
O9 Ag2 Ag3 C1 -157.5(4) . . . . ?
O7 Ag2 Ag3 C1 59.3(8) . . . . ?
Ag1 Ag2 Ag3 C1 -3.5(4) . . . . ?
C1 Ag2 Ag3 O5 109.8(6) . . . 2_576 ?
O9 Ag2 Ag3 O5 -47.7(6) . . . 2_576 ?
O7 Ag2 Ag3 O5 169.0(9) . . . 2_576 ?
Ag1 Ag2 Ag3 O5 106.3(5) . . . 2_576 ?
C1 Ag2 Ag3 O10 -168.0(4) . . . 2_477 ?
O9 Ag2 Ag3 O10 34.5(3) . . . 2_477 ?
O7 Ag2 Ag3 O10 -108.7(7) . . . 2_477 ?
Ag1 Ag2 Ag3 O10 -171.5(2) . . . 2_477 ?
C1 Ag2 Ag3 Ag4 -1.6(4) . . . . ?
O9 Ag2 Ag3 Ag4 -159.1(2) . . . . ?
O7 Ag2 Ag3 Ag4 57.7(7) . . . . ?
Ag1 Ag2 Ag3 Ag4 -5.07(6) . . . . ?
C1 Ag3 Ag4 O6 170.3(4) . . . 2_576 ?
O5 Ag3 Ag4 O6 13.7(3) 2_576 . . 2_576 ?
O10 Ag3 Ag4 O6 -56.5(7) 2_477 . . 2_576 ?
Ag2 Ag3 Ag4 O6 171.5(2) . . . 2_576 ?
C1 Ag3 Ag4 C2 6.0(4) . . . . ?
O5 Ag3 Ag4 C2 -150.6(4) 2_576 . . . ?
O10 Ag3 Ag4 C2 139.2(8) 2_477 . . . ?
Ag2 Ag3 Ag4 C2 7.2(3) . . . . ?
C1 Ag3 Ag4 O8 -92.2(5) . . . 2_676 ?
O5 Ag3 Ag4 O8 111.2(4) 2_576 . . 2_676 ?
O10 Ag3 Ag4 O8 41.0(8) 2_477 . . 2_676 ?
Ag2 Ag3 Ag4 O8 -91.0(4) . . . 2_676 ?
C1 Ag3 Ag4 Ag6 33.9(3) . . . . ?
O5 Ag3 Ag4 Ag6 -122.6(2) 2_576 . . . ?
O10 Ag3 Ag4 Ag6 167.2(7) 2_477 . . . ?
Ag2 Ag3 Ag4 Ag6 35.19(6) . . . . ?
C1 Ag3 Ag4 Ag5 -19.4(3) . . . . ?
O5 Ag3 Ag4 Ag5 -176.0(2) 2_576 . . . ?
O10 Ag3 Ag4 Ag5 113.8(7) 2_477 . . . ?
Ag2 Ag3 Ag4 Ag5 -18.17(6) . . . . ?
O1 Ag1 Ag5 C2 139.9(4) . . . . ?
O8 Ag1 Ag5 C2 -120.8(4) . . . . ?
C1 Ag1 Ag5 C2 -20.8(4) . . . . ?
O5 Ag1 Ag5 C2 45.1(4) . . . . ?
Ag2 Ag1 Ag5 C2 -38.6(3) . . . . ?
Ag5 Ag1 Ag5 C2 -70.2(3) 2_676 . . . ?
Ag6 Ag1 Ag5 C2 53.5(3) . . . . ?
O1 Ag1 Ag5 O3 35.0(4) . . . . ?
O8 Ag1 Ag5 O3 134.3(4) . . . . ?
C2 Ag1 Ag5 O3 -104.8(5) . . . . ?
C1 Ag1 Ag5 O3 -125.6(4) . . . . ?
O5 Ag1 Ag5 O3 -59.8(4) . . . . ?
Ag2 Ag1 Ag5 O3 -143.4(3) . . . . ?
Ag5 Ag1 Ag5 O3 -175.1(3) 2_676 . . . ?
Ag6 Ag1 Ag5 O3 -51.4(3) . . . . ?
O1 Ag1 Ag5 C1 -90.5(4) . . . 2_676 ?
O8 Ag1 Ag5 C1 8.9(4) . . . 2_676 ?
C2 Ag1 Ag5 C1 129.7(4) . . . 2_676 ?
C1 Ag1 Ag5 C1 108.9(3) . . . 2_676 ?
O5 Ag1 Ag5 C1 174.7(4) . . . 2_676 ?
Ag2 Ag1 Ag5 C1 91.1(3) . . . 2_676 ?
Ag5 Ag1 Ag5 C1 59.4(3) 2_676 . . 2_676 ?
Ag6 Ag1 Ag5 C1 -176.9(3) . . . 2_676 ?
O1 Ag1 Ag5 O2 -27.8(4) . . . . ?
O8 Ag1 Ag5 O2 71.5(4) . . . . ?
C2 Ag1 Ag5 O2 -167.7(4) . . . . ?
C1 Ag1 Ag5 O2 171.5(4) . . . . ?
O5 Ag1 Ag5 O2 -122.6(4) . . . . ?
Ag2 Ag1 Ag5 O2 153.7(3) . . . . ?
Ag5 Ag1 Ag5 O2 122.1(3) 2_676 . . . ?
Ag6 Ag1 Ag5 O2 -114.2(3) . . . . ?
O1 Ag1 Ag5 C2 -109.2(3) . . . 2_676 ?
O8 Ag1 Ag5 C2 -9.9(3) . . . 2_676 ?
C2 Ag1 Ag5 C2 110.9(3) . . . 2_676 ?
C1 Ag1 Ag5 C2 90.1(3) . . . 2_676 ?
O5 Ag1 Ag5 C2 156.0(4) . . . 2_676 ?
Ag2 Ag1 Ag5 C2 72.3(2) . . . 2_676 ?
Ag5 Ag1 Ag5 C2 40.7(2) 2_676 . . 2_676 ?
Ag6 Ag1 Ag5 C2 164.4(2) . . . 2_676 ?
O1 Ag1 Ag5 Ag6 86.4(3) . . . . ?
O8 Ag1 Ag5 Ag6 -174.3(2) . . . . ?
C2 Ag1 Ag5 Ag6 -53.5(3) . . . . ?
C1 Ag1 Ag5 Ag6 -74.2(2) . . . . ?
O5 Ag1 Ag5 Ag6 -8.4(3) . . . . ?
Ag2 Ag1 Ag5 Ag6 -92.02(4) . . . . ?
Ag5 Ag1 Ag5 Ag6 -123.69(4) 2_676 . . . ?
O1 Ag1 Ag5 Ag5 -149.9(3) . . . 2_676 ?
O8 Ag1 Ag5 Ag5 -50.6(2) . . . 2_676 ?
C2 Ag1 Ag5 Ag5 70.2(3) . . . 2_676 ?
C1 Ag1 Ag5 Ag5 49.5(2) . . . 2_676 ?
O5 Ag1 Ag5 Ag5 115.3(3) . . . 2_676 ?
Ag2 Ag1 Ag5 Ag5 31.67(4) . . . 2_676 ?
Ag6 Ag1 Ag5 Ag5 123.69(4) . . . 2_676 ?
O1 Ag1 Ag5 Ag1 -149.9(3) . . . 2_676 ?
O8 Ag1 Ag5 Ag1 -50.6(2) . . . 2_676 ?
C2 Ag1 Ag5 Ag1 70.2(3) . . . 2_676 ?
C1 Ag1 Ag5 Ag1 49.5(2) . . . 2_676 ?
O5 Ag1 Ag5 Ag1 115.3(3) . . . 2_676 ?
Ag2 Ag1 Ag5 Ag1 31.67(4) . . . 2_676 ?
Ag5 Ag1 Ag5 Ag1 0.0 2_676 . . 2_676 ?
Ag6 Ag1 Ag5 Ag1 123.69(4) . . . 2_676 ?
O1 Ag1 Ag5 Ag4 141.5(3) . . . . ?
O8 Ag1 Ag5 Ag4 -119.2(2) . . . . ?
C2 Ag1 Ag5 Ag4 1.6(3) . . . . ?
C1 Ag1 Ag5 Ag4 -19.1(2) . . . . ?
O5 Ag1 Ag5 Ag4 46.7(3) . . . . ?
Ag2 Ag1 Ag5 Ag4 -36.93(4) . . . . ?
Ag5 Ag1 Ag5 Ag4 -68.60(3) 2_676 . . . ?
Ag6 Ag1 Ag5 Ag4 55.10(3) . . . . ?
O6 Ag4 Ag5 C2 162.2(12) 2_576 . . . ?
O8 Ag4 Ag5 C2 172.8(5) 2_676 . . . ?
Ag3 Ag4 Ag5 C2 34.5(4) . . . . ?
Ag6 Ag4 Ag5 C2 -59.9(4) . . . . ?
O6 Ag4 Ag5 O3 -68.3(12) 2_576 . . . ?
C2 Ag4 Ag5 O3 129.5(5) . . . . ?
O8 Ag4 Ag5 O3 -57.6(3) 2_676 . . . ?
Ag3 Ag4 Ag5 O3 164.0(2) . . . . ?
Ag6 Ag4 Ag5 O3 69.6(2) . . . . ?
O6 Ag4 Ag5 C1 32.7(12) 2_576 . . 2_676 ?
C2 Ag4 Ag5 C1 -129.5(5) . . . 2_676 ?
O8 Ag4 Ag5 C1 43.4(4) 2_676 . . 2_676 ?
Ag3 Ag4 Ag5 C1 -95.0(3) . . . 2_676 ?
Ag6 Ag4 Ag5 C1 170.6(3) . . . 2_676 ?
O6 Ag4 Ag5 O2 -172.6(13) 2_576 . . . ?
C2 Ag4 Ag5 O2 25.2(8) . . . . ?
O8 Ag4 Ag5 O2 -161.9(7) 2_676 . . . ?
Ag3 Ag4 Ag5 O2 59.7(7) . . . . ?
Ag6 Ag4 Ag5 O2 -34.7(7) . . . . ?
O6 Ag4 Ag5 C2 60.7(12) 2_576 . . 2_676 ?
C2 Ag4 Ag5 C2 -101.5(4) . . . 2_676 ?
O8 Ag4 Ag5 C2 71.3(3) 2_676 . . 2_676 ?
Ag3 Ag4 Ag5 C2 -67.0(2) . . . 2_676 ?
Ag6 Ag4 Ag5 C2 -161.4(2) . . . 2_676 ?
O6 Ag4 Ag5 Ag6 -137.9(12) 2_576 . . . ?
C2 Ag4 Ag5 Ag6 59.9(4) . . . . ?
O8 Ag4 Ag5 Ag6 -127.3(3) 2_676 . . . ?
Ag3 Ag4 Ag5 Ag6 94.39(4) . . . . ?
O6 Ag4 Ag5 Ag5 96.3(12) 2_576 . . 2_676 ?
C2 Ag4 Ag5 Ag5 -65.9(4) . . . 2_676 ?
O8 Ag4 Ag5 Ag5 107.0(3) 2_676 . . 2_676 ?
Ag3 Ag4 Ag5 Ag5 -31.38(5) . . . 2_676 ?
Ag6 Ag4 Ag5 Ag5 -125.77(5) . . . 2_676 ?
O6 Ag4 Ag5 Ag1 160.3(12) 2_576 . . . ?
C2 Ag4 Ag5 Ag1 -1.9(4) . . . . ?
O8 Ag4 Ag5 Ag1 171.0(3) 2_676 . . . ?
Ag3 Ag4 Ag5 Ag1 32.64(4) . . . . ?
Ag6 Ag4 Ag5 Ag1 -61.75(3) . . . . ?
O6 Ag4 Ag5 Ag1 32.7(12) 2_576 . . 2_676 ?
C2 Ag4 Ag5 Ag1 -129.5(4) . . . 2_676 ?
O8 Ag4 Ag5 Ag1 43.3(2) 2_676 . . 2_676 ?
Ag3 Ag4 Ag5 Ag1 -94.98(4) . . . 2_676 ?
Ag6 Ag4 Ag5 Ag1 170.63(4) . . . 2_676 ?
O3 Ag5 Ag6 C2 -161.1(4) . . . . ?
C1 Ag5 Ag6 C2 -142.5(19) 2_676 . . . ?
O2 Ag5 Ag6 C2 114.6(4) . . . . ?
C2 Ag5 Ag6 C2 7.2(10) 2_676 . . . ?
Ag5 Ag5 Ag6 C2 2.5(3) 2_676 . . . ?
Ag1 Ag5 Ag6 C2 57.2(3) . . . . ?
Ag1 Ag5 Ag6 C2 -64.3(3) 2_676 . . . ?
Ag4 Ag5 Ag6 C2 -53.0(3) . . . . ?
C2 Ag5 Ag6 O4 176.3(4) . . . . ?
O3 Ag5 Ag6 O4 15.2(4) . . . . ?
C1 Ag5 Ag6 O4 33.7(18) 2_676 . . . ?
O2 Ag5 Ag6 O4 -69.1(3) . . . . ?
C2 Ag5 Ag6 O4 -176.5(7) 2_676 . . . ?
Ag5 Ag5 Ag6 O4 178.8(3) 2_676 . . . ?
Ag1 Ag5 Ag6 O4 -126.5(3) . . . . ?
Ag1 Ag5 Ag6 O4 112.0(3) 2_676 . . . ?
Ag4 Ag5 Ag6 O4 123.3(3) . . . . ?
C2 Ag5 Ag6 O10 -77.2(5) . . . 1_654 ?
O3 Ag5 Ag6 O10 121.7(5) . . . 1_654 ?
C1 Ag5 Ag6 O10 140.2(18) 2_676 . . 1_654 ?
O2 Ag5 Ag6 O10 37.4(5) . . . 1_654 ?
C2 Ag5 Ag6 O10 -70.0(7) 2_676 . . 1_654 ?
Ag5 Ag5 Ag6 O10 -74.7(4) 2_676 . . 1_654 ?
Ag1 Ag5 Ag6 O10 -20.0(4) . . . 1_654 ?
Ag1 Ag5 Ag6 O10 -141.6(4) 2_676 . . 1_654 ?
Ag4 Ag5 Ag6 O10 -130.3(4) . . . 1_654 ?
C2 Ag5 Ag6 O9 74.5(4) . . . 2_576 ?
O3 Ag5 Ag6 O9 -86.6(3) . . . 2_576 ?
C1 Ag5 Ag6 O9 -68.0(18) 2_676 . . 2_576 ?
O2 Ag5 Ag6 O9 -170.9(3) . . . 2_576 ?
C2 Ag5 Ag6 O9 81.7(7) 2_676 . . 2_576 ?
Ag5 Ag5 Ag6 O9 77.0(2) 2_676 . . 2_576 ?
Ag1 Ag5 Ag6 O9 131.70(19) . . . 2_576 ?
Ag1 Ag5 Ag6 O9 10.2(2) 2_676 . . 2_576 ?
Ag4 Ag5 Ag6 O9 21.49(19) . . . 2_576 ?
C2 Ag5 Ag6 Ag4 53.0(3) . . . . ?
O3 Ag5 Ag6 Ag4 -108.1(3) . . . . ?
C1 Ag5 Ag6 Ag4 -89.5(18) 2_676 . . . ?
O2 Ag5 Ag6 Ag4 167.7(2) . . . . ?
C2 Ag5 Ag6 Ag4 60.2(6) 2_676 . . . ?
Ag5 Ag5 Ag6 Ag4 55.52(5) 2_676 . . . ?
Ag1 Ag5 Ag6 Ag4 110.21(3) . . . . ?
Ag1 Ag5 Ag6 Ag4 -11.31(4) 2_676 . . . ?
C2 Ag5 Ag6 Ag1 -57.2(3) . . . . ?
O3 Ag5 Ag6 Ag1 141.7(3) . . . . ?
C1 Ag5 Ag6 Ag1 160.3(18) 2_676 . . . ?
O2 Ag5 Ag6 Ag1 57.4(2) . . . . ?
C2 Ag5 Ag6 Ag1 -50.0(6) 2_676 . . . ?
Ag5 Ag5 Ag6 Ag1 -54.70(4) 2_676 . . . ?
Ag1 Ag5 Ag6 Ag1 -121.52(4) 2_676 . . . ?
Ag4 Ag5 Ag6 Ag1 -110.21(3) . . . . ?
O6 Ag4 Ag6 C2 -131.0(5) 2_576 . . . ?
O8 Ag4 Ag6 C2 109.4(4) 2_676 . . . ?
Ag3 Ag4 Ag6 C2 -38.7(4) . . . . ?
Ag5 Ag4 Ag6 C2 60.9(4) . . . . ?
O6 Ag4 Ag6 O4 95.0(4) 2_576 . . . ?
C2 Ag4 Ag6 O4 -134.0(4) . . . . ?
O8 Ag4 Ag6 O4 -24.6(4) 2_676 . . . ?
Ag3 Ag4 Ag6 O4 -172.6(3) . . . . ?
Ag5 Ag4 Ag6 O4 -73.0(3) . . . . ?
O6 Ag4 Ag6 O10 -40.8(4) 2_576 . . 1_654 ?
C2 Ag4 Ag6 O10 90.2(5) . . . 1_654 ?
O8 Ag4 Ag6 O10 -160.4(4) 2_676 . . 1_654 ?
Ag3 Ag4 Ag6 O10 51.5(3) . . . 1_654 ?
Ag5 Ag4 Ag6 O10 151.1(3) . . . 1_654 ?
O6 Ag4 Ag6 O9 10.5(4) 2_576 . . 2_576 ?
C2 Ag4 Ag6 O9 141.5(4) . . . 2_576 ?
O8 Ag4 Ag6 O9 -109.1(3) 2_676 . . 2_576 ?
Ag3 Ag4 Ag6 O9 102.9(2) . . . 2_576 ?
Ag5 Ag4 Ag6 O9 -157.5(2) . . . 2_576 ?
O6 Ag4 Ag6 Ag5 168.1(3) 2_576 . . . ?
C2 Ag4 Ag6 Ag5 -60.9(4) . . . . ?
O8 Ag4 Ag6 Ag5 48.5(2) 2_676 . . . ?
Ag3 Ag4 Ag6 Ag5 -99.61(4) . . . . ?
O6 Ag4 Ag6 Ag1 -137.5(3) 2_576 . . . ?
C2 Ag4 Ag6 Ag1 -6.5(4) . . . . ?
O8 Ag4 Ag6 Ag1 102.9(2) 2_676 . . . ?
Ag3 Ag4 Ag6 Ag1 -45.22(4) . . . . ?
Ag5 Ag4 Ag6 Ag1 54.38(3) . . . . ?
O1 Ag1 Ag6 C2 -157.7(4) . . . . ?
O8 Ag1 Ag6 C2 -55.6(6) . . . . ?
C1 Ag1 Ag6 C2 16.4(5) . . . . ?
O5 Ag1 Ag6 C2 107.3(4) . . . . ?
Ag5 Ag1 Ag6 C2 -67.4(4) . . . . ?
Ag2 Ag1 Ag6 C2 36.5(4) . . . . ?
Ag5 Ag1 Ag6 C2 -25.9(4) 2_676 . . . ?
O1 Ag1 Ag6 O4 -23.6(3) . . . . ?
O8 Ag1 Ag6 O4 78.5(5) . . . . ?
C2 Ag1 Ag6 O4 134.1(5) . . . . ?
C1 Ag1 Ag6 O4 150.5(4) . . . . ?
O5 Ag1 Ag6 O4 -118.6(3) . . . . ?
Ag5 Ag1 Ag6 O4 66.7(3) . . . . ?
Ag2 Ag1 Ag6 O4 170.5(3) . . . . ?
Ag5 Ag1 Ag6 O4 108.2(3) 2_676 . . . ?
O1 Ag1 Ag6 O10 79.9(3) . . . 1_654 ?
O8 Ag1 Ag6 O10 -178.0(5) . . . 1_654 ?
C2 Ag1 Ag6 O10 -122.4(4) . . . 1_654 ?
C1 Ag1 Ag6 O10 -106.0(3) . . . 1_654 ?
O5 Ag1 Ag6 O10 -15.1(3) . . . 1_654 ?
Ag5 Ag1 Ag6 O10 170.22(19) . . . 1_654 ?
Ag2 Ag1 Ag6 O10 -85.92(19) . . . 1_654 ?
Ag5 Ag1 Ag6 O10 -148.26(19) 2_676 . . 1_654 ?
O1 Ag1 Ag6 O9 167.3(4) . . . 2_576 ?
O8 Ag1 Ag6 O9 -90.5(5) . . . 2_576 ?
C2 Ag1 Ag6 O9 -35.0(5) . . . 2_576 ?
C1 Ag1 Ag6 O9 -18.6(4) . . . 2_576 ?
O5 Ag1 Ag6 O9 72.4(3) . . . 2_576 ?
Ag5 Ag1 Ag6 O9 -102.3(3) . . . 2_576 ?
Ag2 Ag1 Ag6 O9 1.5(3) . . . 2_576 ?
Ag5 Ag1 Ag6 O9 -60.8(3) 2_676 . . 2_576 ?
O1 Ag1 Ag6 Ag5 -90.3(2) . . . . ?
O8 Ag1 Ag6 Ag5 11.8(5) . . . . ?
C2 Ag1 Ag6 Ag5 67.4(4) . . . . ?
C1 Ag1 Ag6 Ag5 83.8(3) . . . . ?
O5 Ag1 Ag6 Ag5 174.71(18) . . . . ?
Ag2 Ag1 Ag6 Ag5 103.86(4) . . . . ?
Ag5 Ag1 Ag6 Ag5 41.53(3) 2_676 . . . ?
O1 Ag1 Ag6 Ag4 -151.1(2) . . . . ?
O8 Ag1 Ag6 Ag4 -49.0(5) . . . . ?
C2 Ag1 Ag6 Ag4 6.6(4) . . . . ?
C1 Ag1 Ag6 Ag4 23.0(3) . . . . ?
O5 Ag1 Ag6 Ag4 113.90(18) . . . . ?
Ag5 Ag1 Ag6 Ag4 -60.81(3) . . . . ?
Ag2 Ag1 Ag6 Ag4 43.05(4) . . . . ?
Ag5 Ag1 Ag6 Ag4 -19.29(3) 2_676 . . . ?
O9 Ag2 C1 C2 -112(2) . . . . ?
O7 Ag2 C1 C2 44(2) . . . . ?
Ag3 Ag2 C1 C2 -157(2) . . . . ?
Ag1 Ag2 C1 C2 18(2) . . . . ?
O9 Ag2 C1 Ag3 44.9(8) . . . . ?
O7 Ag2 C1 Ag3 -158.5(3) . . . . ?
Ag1 Ag2 C1 Ag3 175.7(5) . . . . ?
O9 Ag2 C1 Ag5 146.2(5) . . . 2_676 ?
O7 Ag2 C1 Ag5 -57.3(5) . . . 2_676 ?
Ag3 Ag2 C1 Ag5 101.3(4) . . . 2_676 ?
Ag1 Ag2 C1 Ag5 -83.0(3) . . . 2_676 ?
O9 Ag2 C1 Ag1 -130.8(6) . . . . ?
O7 Ag2 C1 Ag1 25.7(5) . . . . ?
Ag3 Ag2 C1 Ag1 -175.7(5) . . . . ?
O5 Ag3 C1 C2 22.5(12) 2_576 . . . ?
O10 Ag3 C1 C2 -175.5(8) 2_477 . . . ?
Ag2 Ag3 C1 C2 169.8(11) . . . . ?
Ag4 Ag3 C1 C2 -11.7(8) . . . . ?
O5 Ag3 C1 Ag2 -147.3(3) 2_576 . . . ?
O10 Ag3 C1 Ag2 14.7(5) 2_477 . . . ?
Ag4 Ag3 C1 Ag2 178.4(4) . . . . ?
O5 Ag3 C1 Ag5 116.7(4) 2_576 . . 2_676 ?
O10 Ag3 C1 Ag5 -81.2(5) 2_477 . . 2_676 ?
Ag2 Ag3 C1 Ag5 -95.9(4) . . . 2_676 ?
Ag4 Ag3 C1 Ag5 82.5(3) . . . 2_676 ?
O5 Ag3 C1 Ag1 -128(2) 2_576 . . . ?
O10 Ag3 C1 Ag1 34(2) 2_477 . . . ?
Ag2 Ag3 C1 Ag1 19.4(19) . . . . ?
Ag4 Ag3 C1 Ag1 -162(2) . . . . ?
O1 Ag1 C1 C2 -10.0(11) . . . . ?
O8 Ag1 C1 C2 129.9(7) . . . . ?
O5 Ag1 C1 C2 -111.7(7) . . . . ?
Ag5 Ag1 C1 C2 33.1(6) . . . . ?
Ag2 Ag1 C1 C2 -172.4(9) . . . . ?
Ag5 Ag1 C1 C2 89.8(7) 2_676 . . . ?
Ag6 Ag1 C1 C2 -22.2(6) . . . . ?
O1 Ag1 C1 Ag2 162.3(5) . . . . ?
O8 Ag1 C1 Ag2 -57.7(4) . . . . ?
C2 Ag1 C1 Ag2 172.4(9) . . . . ?
O5 Ag1 C1 Ag2 60.6(3) . . . . ?
Ag5 Ag1 C1 Ag2 -154.5(3) . . . . ?
Ag5 Ag1 C1 Ag2 -97.9(3) 2_676 . . . ?
Ag6 Ag1 C1 Ag2 150.1(4) . . . . ?
O1 Ag1 C1 Ag3 143.0(19) . . . . ?
O8 Ag1 C1 Ag3 -77(2) . . . . ?
C2 Ag1 C1 Ag3 153(3) . . . . ?
O5 Ag1 C1 Ag3 41(2) . . . . ?
Ag5 Ag1 C1 Ag3 -174(2) . . . . ?
Ag2 Ag1 C1 Ag3 -19.4(19) . . . . ?
Ag5 Ag1 C1 Ag3 -117(2) 2_676 . . . ?
Ag6 Ag1 C1 Ag3 131(2) . . . . ?
O1 Ag1 C1 Ag5 -99.8(6) . . . 2_676 ?
O8 Ag1 C1 Ag5 40.1(3) . . . 2_676 ?
C2 Ag1 C1 Ag5 -89.8(7) . . . 2_676 ?
O5 Ag1 C1 Ag5 158.5(3) . . . 2_676 ?
Ag5 Ag1 C1 Ag5 -56.64(19) . . . 2_676 ?
Ag2 Ag1 C1 Ag5 97.9(3) . . . 2_676 ?
Ag6 Ag1 C1 Ag5 -112.0(3) . . . 2_676 ?
Ag2 C1 C2 Ag6 57(3) . . . . ?
Ag3 C1 C2 Ag6 -97.0(15) . . . . ?
Ag5 C1 C2 Ag6 160.4(13) 2_676 . . . ?
Ag1 C1 C2 Ag6 76.3(14) . . . . ?
Ag2 C1 C2 Ag4 168.7(18) . . . . ?
Ag3 C1 C2 Ag4 14.5(10) . . . . ?
Ag5 C1 C2 Ag4 -88.0(5) 2_676 . . . ?
Ag1 C1 C2 Ag4 -172.1(6) . . . . ?
Ag2 C1 C2 Ag5 -85(2) . . . . ?
Ag3 C1 C2 Ag5 120.8(8) . . . . ?
Ag5 C1 C2 Ag5 18.3(10) 2_676 . . . ?
Ag1 C1 C2 Ag5 -65.8(9) . . . . ?
Ag2 C1 C2 Ag1 -19(2) . . . . ?
Ag3 C1 C2 Ag1 -173.4(7) . . . . ?
Ag5 C1 C2 Ag1 84.1(3) 2_676 . . . ?
Ag2 C1 C2 Ag5 -103(2) . . . 2_676 ?
Ag3 C1 C2 Ag5 102.5(7) . . . 2_676 ?
Ag1 C1 C2 Ag5 -84.1(3) . . . 2_676 ?
O4 Ag6 C2 C1 -157.6(14) . . . . ?
O10 Ag6 C2 C1 -3.9(17) 1_654 . . . ?
O9 Ag6 C2 C1 85.3(16) 2_576 . . . ?
Ag5 Ag6 C2 C1 -151.7(17) . . . . ?
Ag4 Ag6 C2 C1 116.5(17) . . . . ?
Ag1 Ag6 C2 C1 -72.3(15) . . . . ?
O4 Ag6 C2 Ag4 85.8(6) . . . . ?
O10 Ag6 C2 Ag4 -120.5(3) 1_654 . . . ?
O9 Ag6 C2 Ag4 -31.3(3) 2_576 . . . ?
Ag5 Ag6 C2 Ag4 91.7(3) . . . . ?
Ag1 Ag6 C2 Ag4 171.2(5) . . . . ?
O4 Ag6 C2 Ag5 -5.9(7) . . . . ?
O10 Ag6 C2 Ag5 147.8(3) 1_654 . . . ?
O9 Ag6 C2 Ag5 -123.0(3) 2_576 . . . ?
Ag4 Ag6 C2 Ag5 -91.7(3) . . . . ?
Ag1 Ag6 C2 Ag5 79.4(3) . . . . ?
O4 Ag6 C2 Ag1 -85.3(6) . . . . ?
O10 Ag6 C2 Ag1 68.4(4) 1_654 . . . ?
O9 Ag6 C2 Ag1 157.6(3) 2_576 . . . ?
Ag5 Ag6 C2 Ag1 -79.4(3) . . . . ?
Ag4 Ag6 C2 Ag1 -171.2(5) . . . . ?
O4 Ag6 C2 Ag5 -10.4(12) . . . 2_676 ?
O10 Ag6 C2 Ag5 143.3(7) 1_654 . . 2_676 ?
O9 Ag6 C2 Ag5 -127.5(8) 2_576 . . 2_676 ?
Ag5 Ag6 C2 Ag5 -4.5(6) . . . 2_676 ?
Ag4 Ag6 C2 Ag5 -96.2(9) . . . 2_676 ?
Ag1 Ag6 C2 Ag5 74.9(8) . . . 2_676 ?
O6 Ag4 C2 C1 -39.4(12) 2_576 . . . ?
O8 Ag4 C2 C1 126.7(8) 2_676 . . . ?
Ag3 Ag4 C2 C1 -10.2(7) . . . . ?
Ag6 Ag4 C2 C1 -149.2(10) . . . . ?
Ag5 Ag4 C2 C1 133.8(10) . . . . ?
O6 Ag4 C2 Ag6 109.8(6) 2_576 . . . ?
O8 Ag4 C2 Ag6 -84.1(4) 2_676 . . . ?
Ag3 Ag4 C2 Ag6 139.0(3) . . . . ?
Ag5 Ag4 C2 Ag6 -77.0(3) . . . . ?
O6 Ag4 C2 Ag5 -173.2(5) 2_576 . . . ?
O8 Ag4 C2 Ag5 -7.1(5) 2_676 . . . ?
Ag3 Ag4 C2 Ag5 -144.0(4) . . . . ?
Ag6 Ag4 C2 Ag5 77.0(3) . . . . ?
O6 Ag4 C2 Ag1 -158(3) 2_576 . . . ?
O8 Ag4 C2 Ag1 8(3) 2_676 . . . ?
Ag3 Ag4 C2 Ag1 -129(3) . . . . ?
Ag6 Ag4 C2 Ag1 92(3) . . . . ?
Ag5 Ag4 C2 Ag1 15(3) . . . . ?
O6 Ag4 C2 Ag5 -104.1(6) 2_576 . . 2_676 ?
O8 Ag4 C2 Ag5 62.0(4) 2_676 . . 2_676 ?
Ag3 Ag4 C2 Ag5 -74.8(2) . . . 2_676 ?
Ag6 Ag4 C2 Ag5 146.1(5) . . . 2_676 ?
Ag5 Ag4 C2 Ag5 69.2(3) . . . 2_676 ?
O3 Ag5 C2 C1 -178.2(10) . . . . ?
C1 Ag5 C2 C1 -27.6(16) 2_676 . . . ?
O2 Ag5 C2 C1 77.5(12) . . . . ?
C2 Ag5 C2 C1 -17.6(10) 2_676 . . . ?
Ag6 Ag5 C2 C1 159.7(13) . . . . ?
Ag5 Ag5 C2 C1 -17.6(10) 2_676 . . . ?
Ag1 Ag5 C2 C1 65.1(11) . . . . ?
Ag1 Ag5 C2 C1 -65.5(11) 2_676 . . . ?
Ag4 Ag5 C2 C1 -112.6(13) . . . . ?
O3 Ag5 C2 Ag6 22.1(5) . . . . ?
C1 Ag5 C2 Ag6 172.7(4) 2_676 . . . ?
O2 Ag5 C2 Ag6 -82.2(4) . . . . ?
C2 Ag5 C2 Ag6 -177.3(4) 2_676 . . . ?
Ag5 Ag5 C2 Ag6 -177.3(4) 2_676 . . . ?
Ag1 Ag5 C2 Ag6 -94.6(3) . . . . ?
Ag1 Ag5 C2 Ag6 134.8(2) 2_676 . . . ?
Ag4 Ag5 C2 Ag6 87.7(3) . . . . ?
O3 Ag5 C2 Ag4 -65.6(5) . . . . ?
C1 Ag5 C2 Ag4 84.9(6) 2_676 . . . ?
O2 Ag5 C2 Ag4 -169.9(3) . . . . ?
C2 Ag5 C2 Ag4 95.0(3) 2_676 . . . ?
Ag6 Ag5 C2 Ag4 -87.7(3) . . . . ?
Ag5 Ag5 C2 Ag4 95.0(3) 2_676 . . . ?
Ag1 Ag5 C2 Ag4 177.7(5) . . . . ?
Ag1 Ag5 C2 Ag4 47.1(3) 2_676 . . . ?
O3 Ag5 C2 Ag1 116.8(4) . . . . ?
C1 Ag5 C2 Ag1 -92.7(5) 2_676 . . . ?
O2 Ag5 C2 Ag1 12.4(4) . . . . ?
C2 Ag5 C2 Ag1 -82.7(2) 2_676 . . . ?
Ag6 Ag5 C2 Ag1 94.6(3) . . . . ?
Ag5 Ag5 C2 Ag1 -82.7(2) 2_676 . . . ?
Ag1 Ag5 C2 Ag1 -130.59(19) 2_676 . . . ?
Ag4 Ag5 C2 Ag1 -177.7(5) . . . . ?
O3 Ag5 C2 Ag5 -160.5(3) . . . 2_676 ?
C1 Ag5 C2 Ag5 -10.0(6) 2_676 . . 2_676 ?
O2 Ag5 C2 Ag5 95.1(3) . . . 2_676 ?
C2 Ag5 C2 Ag5 0.0 2_676 . . 2_676 ?
Ag6 Ag5 C2 Ag5 177.3(4) . . . 2_676 ?
Ag1 Ag5 C2 Ag5 82.7(2) . . . 2_676 ?
Ag1 Ag5 C2 Ag5 -47.91(17) 2_676 . . 2_676 ?
Ag4 Ag5 C2 Ag5 -95.0(3) . . . 2_676 ?
O1 Ag1 C2 C1 174.3(6) . . . . ?
O8 Ag1 C2 C1 -59.5(8) . . . . ?
O5 Ag1 C2 C1 71.1(7) . . . . ?
Ag5 Ag1 C2 C1 -135.9(8) . . . . ?
Ag2 Ag1 C2 C1 5.4(6) . . . . ?
Ag5 Ag1 C2 C1 -65.6(7) 2_676 . . . ?
Ag6 Ag1 C2 C1 147.6(9) . . . . ?
O1 Ag1 C2 Ag6 26.6(5) . . . . ?
O8 Ag1 C2 Ag6 152.9(3) . . . . ?
C1 Ag1 C2 Ag6 -147.6(9) . . . . ?
O5 Ag1 C2 Ag6 -76.5(3) . . . . ?
Ag5 Ag1 C2 Ag6 76.4(3) . . . . ?
Ag2 Ag1 C2 Ag6 -142.2(4) . . . . ?
Ag5 Ag1 C2 Ag6 146.8(4) 2_676 . . . ?
O1 Ag1 C2 Ag4 -65(3) . . . . ?
O8 Ag1 C2 Ag4 61(3) . . . . ?
C1 Ag1 C2 Ag4 121(4) . . . . ?
O5 Ag1 C2 Ag4 -168(3) . . . . ?
Ag5 Ag1 C2 Ag4 -15(3) . . . . ?
Ag2 Ag1 C2 Ag4 126(3) . . . . ?
Ag5 Ag1 C2 Ag4 55(3) 2_676 . . . ?
Ag6 Ag1 C2 Ag4 -92(3) . . . . ?
O1 Ag1 C2 Ag5 -49.8(5) . . . . ?
O8 Ag1 C2 Ag5 76.5(4) . . . . ?
C1 Ag1 C2 Ag5 135.9(8) . . . . ?
O5 Ag1 C2 Ag5 -153.0(3) . . . . ?
Ag2 Ag1 C2 Ag5 141.4(3) . . . . ?
Ag5 Ag1 C2 Ag5 70.3(2) 2_676 . . . ?
Ag6 Ag1 C2 Ag5 -76.4(3) . . . . ?
O1 Ag1 C2 Ag5 -120.1(3) . . . 2_676 ?
O8 Ag1 C2 Ag5 6.1(4) . . . 2_676 ?
C1 Ag1 C2 Ag5 65.6(7) . . . 2_676 ?
O5 Ag1 C2 Ag5 136.7(2) . . . 2_676 ?
Ag5 Ag1 C2 Ag5 -70.3(2) . . . 2_676 ?
Ag2 Ag1 C2 Ag5 71.01(18) . . . 2_676 ?
Ag6 Ag1 C2 Ag5 -146.8(4) . . . 2_676 ?
O8 Ag1 O1 C3 -67.1(9) . . . . ?
C2 Ag1 O1 C3 67.6(10) . . . . ?
C1 Ag1 O1 C3 73.3(12) . . . . ?
O5 Ag1 O1 C3 174.0(9) . . . . ?
Ag5 Ag1 O1 C3 33.1(9) . . . . ?
Ag2 Ag1 O1 C3 -152.1(7) . . . . ?
Ag5 Ag1 O1 C3 0.9(11) 2_676 . . . ?
Ag6 Ag1 O1 C3 84.5(9) . . . . ?
C2 Ag5 O2 C3 34.9(12) . . . . ?
O3 Ag5 O2 C3 -90.8(11) . . . . ?
C1 Ag5 O2 C3 173.4(11) 2_676 . . . ?
C2 Ag5 O2 C3 145.8(11) 2_676 . . . ?
Ag6 Ag5 O2 C3 -14.6(11) . . . . ?
Ag5 Ag5 O2 C3 100.2(11) 2_676 . . . ?
Ag1 Ag5 O2 C3 45.6(10) . . . . ?
Ag1 Ag5 O2 C3 164.3(9) 2_676 . . . ?
Ag4 Ag5 O2 C3 15.6(16) . . . . ?
Ag1 O1 C3 O2 -7.3(18) . . . . ?
Ag1 O1 C3 C4 173.1(9) . . . . ?
Ag5 O2 C3 O1 -37.5(19) . . . . ?
Ag5 O2 C3 C4 142.1(9) . . . . ?
O1 C3 C4 F11 -120.2(15) . . . . ?
O2 C3 C4 F11 60.1(18) . . . . ?
O1 C3 C4 F13 1.5(19) . . . . ?
O2 C3 C4 F13 -178.1(13) . . . . ?
O1 C3 C4 F12 121.0(15) . . . . ?
O2 C3 C4 F12 -58.7(16) . . . . ?
C2 Ag5 O3 C5 -37.5(12) . . . . ?
C1 Ag5 O3 C5 162.0(11) 2_676 . . . ?
O2 Ag5 O3 C5 81.7(11) . . . . ?
C2 Ag5 O3 C5 164.2(9) 2_676 . . . ?
Ag6 Ag5 O3 C5 -20.6(10) . . . . ?
Ag5 Ag5 O3 C5 -136.6(9) 2_676 . . . ?
Ag1 Ag5 O3 C5 27.8(12) . . . . ?
Ag1 Ag5 O3 C5 -148.1(10) 2_676 . . . ?
Ag4 Ag5 O3 C5 -77.3(10) . . . . ?
C2 Ag6 O4 C5 -14.8(12) . . . . ?
O10 Ag6 O4 C5 -170.7(9) 1_654 . . . ?
O9 Ag6 O4 C5 100.5(9) 2_576 . . . ?
Ag5 Ag6 O4 C5 -19.6(9) . . . . ?
Ag4 Ag6 O4 C5 43.0(10) . . . . ?
Ag1 Ag6 O4 C5 -72.1(9) . . . . ?
Ag6 O4 C5 O3 9.9(19) . . . . ?
Ag6 O4 C5 C6 -172.2(10) . . . . ?
Ag5 O3 C5 O4 12(2) . . . . ?
Ag5 O3 C5 C6 -166.0(10) . . . . ?
O4 C5 C6 F22 40(2) . . . . ?
O3 C5 C6 F22 -142.0(15) . . . . ?
O4 C5 C6 F23 -77.5(17) . . . . ?
O3 C5 C6 F23 100.8(16) . . . . ?
O4 C5 C6 F21 164.3(15) . . . . ?
O3 C5 C6 F21 -17(2) . . . . ?
O1 Ag1 O5 C7 99.2(9) . . . . ?
O8 Ag1 O5 C7 -4.3(9) . . . . ?
C2 Ag1 O5 C7 -136.3(8) . . . . ?
C1 Ag1 O5 C7 -109.2(8) . . . . ?
Ag5 Ag1 O5 C7 -168.6(7) . . . . ?
Ag2 Ag1 O5 C7 -71.1(8) . . . . ?
Ag5 Ag1 O5 C7 -87.9(8) 2_676 . . . ?
Ag6 Ag1 O5 C7 -175.2(8) . . . . ?
O1 Ag1 O5 Ag3 -115.9(3) . . . 2_576 ?
O8 Ag1 O5 Ag3 140.6(3) . . . 2_576 ?
C2 Ag1 O5 Ag3 8.6(4) . . . 2_576 ?
C1 Ag1 O5 Ag3 35.6(3) . . . 2_576 ?
Ag5 Ag1 O5 Ag3 -23.7(4) . . . 2_576 ?
Ag2 Ag1 O5 Ag3 73.8(2) . . . 2_576 ?
Ag5 Ag1 O5 Ag3 57.0(4) 2_676 . . 2_576 ?
Ag6 Ag1 O5 Ag3 -30.3(2) . . . 2_576 ?
Ag3 O5 C7 O6 -12.2(19) 2_576 . . . ?
Ag1 O5 C7 O6 123.7(12) . . . . ?
Ag3 O5 C7 C8 165.9(9) 2_576 . . . ?
Ag1 O5 C7 C8 -58.3(14) . . . . ?
Ag4 O6 C7 O5 -9.5(19) 2_576 . . . ?
Ag4 O6 C7 C8 172.5(9) 2_576 . . . ?
O5 C7 C8 F32 30(2) . . . . ?
O6 C7 C8 F32 -152.0(14) . . . . ?
O5 C7 C8 F31 -91.3(14) . . . . ?
O6 C7 C8 F31 87.1(16) . . . . ?
O5 C7 C8 F33 152.1(13) . . . . ?
O6 C7 C8 F33 -29.5(19) . . . . ?
C1 Ag2 O7 C9 33.5(13) . . . . ?
O9 Ag2 O7 C9 -158.5(11) . . . . ?
Ag3 Ag2 O7 C9 -13.8(17) . . . . ?
Ag1 Ag2 O7 C9 55.4(11) . . . . ?
O1 Ag1 O8 C9 -127.4(9) . . . . ?
C2 Ag1 O8 C9 96.2(9) . . . . ?
C1 Ag1 O8 C9 71.1(9) . . . . ?
O5 Ag1 O8 C9 -26.6(10) . . . . ?
Ag5 Ag1 O8 C9 143.4(8) . . . . ?
Ag2 Ag1 O8 C9 35.8(8) . . . . ?
Ag5 Ag1 O8 C9 101.5(9) 2_676 . . . ?
Ag6 Ag1 O8 C9 134.0(7) . . . . ?
O1 Ag1 O8 Ag4 68.5(4) . . . 2_676 ?
C2 Ag1 O8 Ag4 -67.9(4) . . . 2_676 ?
C1 Ag1 O8 Ag4 -93.0(4) . . . 2_676 ?
O5 Ag1 O8 Ag4 169.2(3) . . . 2_676 ?
Ag5 Ag1 O8 Ag4 -20.8(3) . . . 2_676 ?
Ag2 Ag1 O8 Ag4 -128.3(3) . . . 2_676 ?
Ag5 Ag1 O8 Ag4 -62.6(3) 2_676 . . 2_676 ?
Ag6 Ag1 O8 Ag4 -30.1(7) . . . 2_676 ?
Ag2 O7 C9 O8 -46.2(19) . . . . ?
Ag2 O7 C9 C10 133.6(12) . . . . ?
Ag4 O8 C9 O7 146.1(12) 2_676 . . . ?
Ag1 O8 C9 O7 -7.0(17) . . . . ?
Ag4 O8 C9 C10 -34(2) 2_676 . . . ?
Ag1 O8 C9 C10 173.2(11) . . . . ?
O7 C9 C10 F42 25(3) . . . . ?
O8 C9 C10 F42 -155(2) . . . . ?
O7 C9 C10 F43 -102(2) . . . . ?
O8 C9 C10 F43 78(2) . . . . ?
O7 C9 C10 F41 139(2) . . . . ?
O8 C9 C10 F41 -41(3) . . . . ?
C1 Ag2 O9 N1 -168.5(8) . . . . ?
O7 Ag2 O9 N1 32.4(8) . . . . ?
Ag3 Ag2 O9 N1 -134.4(7) . . . . ?
Ag1 Ag2 O9 N1 89.3(8) . . . . ?
C1 Ag2 O9 Ag6 -22.9(8) . . . 2_576 ?
O7 Ag2 O9 Ag6 178.0(4) . . . 2_576 ?
Ag3 Ag2 O9 Ag6 11.2(3) . . . 2_576 ?
Ag1 Ag2 O9 Ag6 -125.1(2) . . . 2_576 ?
Ag2 O9 N1 C15 -67.1(12) . . . . ?
Ag6 O9 N1 C15 157.7(9) 2_576 . . . ?
Ag2 O9 N1 C11 116.5(9) . . . . ?
Ag6 O9 N1 C11 -18.6(12) 2_576 . . . ?
Ag6 O10 N2 C22 72.7(11) 1_456 . . . ?
Ag3 O10 N2 C22 -44.8(14) 2_477 . . . ?
Ag6 O10 N2 C21 -105.2(10) 1_456 . . . ?
Ag3 O10 N2 C21 137.3(10) 2_477 . . . ?
C15 N1 C11 C12 2.7(17) . . . . ?
O9 N1 C11 C12 179.0(10) . . . . ?
N1 C11 C12 C13 0.2(18) . . . . ?
C11 C12 C13 C14 -2.5(18) . . . . ?
C11 C12 C13 C16 178.4(11) . . . . ?
C12 C13 C14 C15 2(2) . . . . ?
C16 C13 C14 C15 -178.7(13) . . . . ?
C11 N1 C15 C14 -3.1(19) . . . . ?
O9 N1 C15 C14 -179.3(11) . . . . ?
C13 C14 C15 N1 0(2) . . . . ?
C14 C13 C16 C17 -62.2(16) . . . . ?
C12 C13 C16 C17 116.7(13) . . . . ?
C13 C16 C17 C18 -59.2(15) . . . . ?
C16 C17 C18 C19 -54.0(15) . . . . ?
C17 C18 C19 C20 124.7(13) . . . . ?
C17 C18 C19 C23 -53.4(15) . . . . ?
C23 C19 C20 C21 4.0(19) . . . . ?
C18 C19 C20 C21 -174.2(12) . . . . ?
C22 N2 C21 C20 -2.0(19) . . . . ?
O10 N2 C21 C20 175.9(11) . . . . ?
C19 C20 C21 N2 -2(2) . . . . ?
O10 N2 C22 C23 -175.0(11) . . . . ?
C21 N2 C22 C23 2.9(18) . . . . ?
N2 C22 C23 C19 0(2) . . . . ?
C20 C19 C23 C22 -3.2(19) . . . . ?
C18 C19 C23 C22 175.1(12) . . . . ?
